data_4323423
loop_
_publ_author_name
'Fabrizia Fabrizi de Biani'
'Frieder J\"akle'
'Michael Spiegler'
'Matthias Wagner'
'Piero Zanello'

_publ_contact_author
;
       Dipl. Chem. Michael Spiegler
       Anorganisch-chemisches Institut der
       Technischen Universit\"at M\"unchen
       Lichtenbergstrasse 4
       D-85747 Garching bei M\"unchen
;
_publ_contact_author_email spiegler@trillian.anorg.chemie.tu-muenchen.de
_publ_contact_author_fax '089 289 13473'
_publ_contact_author_phone '089 289 14378'
_publ_section_title
;
 Ferrocene-Based Tris(1-pyrazolyl)borates: A New Approach to
 Heterooligometallic Complexes and Organometallic Polymers Containing
 Transition Metal Atoms in the Backbone
;
_journal_name_full 'Inorganic Chemistry'
_journal_page_first 2103
_journal_page_last 2111
_journal_paper_doi 10.1021/ic9612360
_journal_volume 36
_journal_year 1997
_chemical_formula_sum 'C25 H25 B Fe Mo N6 O2'
_chemical_formula_weight 604.11
_space_group_IT_number 2
_symmetry_cell_setting triclinic
_symmetry_space_group_name_Hall '-P 1'
_symmetry_space_group_name_H-M 'P -1'
_atom_sites_solution_hydrogens geom
_atom_sites_solution_primary direct
_atom_sites_solution_secondary difmap
_audit_creation_date 13-Jan-97
_audit_creation_method 'PLATON <TABLE ACC> option'
_audit_update_record
;
 13-Jan-97 Updated by the Author M.S.
;
_cell_angle_alpha 105.26(1)
_cell_angle_beta 102.29(1)
_cell_angle_gamma 105.09(1)
_cell_formula_units_Z 2
_cell_length_a 8.756(1)
_cell_length_b 12.154(1)
_cell_length_c 12.927(1)
_cell_measurement_reflns_used 1935
_cell_measurement_temperature 223
_cell_measurement_theta_max 24
_cell_measurement_theta_min 2
_cell_volume 1221.6(2)
_computing_cell_refinement 'IPDS (STOE)'
_computing_data_collection 'IPDS (STOE)'
_computing_data_reduction 'IPDS (STOE)'
_computing_molecular_graphics 'PLATON (Spek, 1990)'
_computing_publication_material 'PLATON (Spek, 1990)'
_computing_structure_refinement 'SHELXL-93 (Sheldrick, 1993)'
_computing_structure_solution 'SHELXS-86 (Sheldrick, 1990)'
_diffrn_ambient_temperature 223
_diffrn_measurement_device 'IPDS (STOE)'
_diffrn_measurement_method oscillation
_diffrn_radiation_monochromator 'equatorial mounted graphite'
_diffrn_radiation_source 'Enraf-Nonius Mo rotating anode FR 591'
_diffrn_radiation_type 'Mo K\a'
_diffrn_radiation_wavelength 0.71073
_diffrn_reflns_av_R_equivalents 0.0259
_diffrn_reflns_av_sigmaI/netI 0.0152
_diffrn_reflns_limit_h_max 10
_diffrn_reflns_limit_h_min -10
_diffrn_reflns_limit_k_max 14
_diffrn_reflns_limit_k_min -14
_diffrn_reflns_limit_l_max 15
_diffrn_reflns_limit_l_min -15
_diffrn_reflns_number 15167
_diffrn_reflns_theta_max 24.87
_diffrn_reflns_theta_min 1.84
_exptl_absorpt_coefficient_mu 1.14
_exptl_crystal_colour orange
_exptl_crystal_density_diffrn 1.642
_exptl_crystal_description prism
_exptl_crystal_F_000 612
_exptl_crystal_size_max 0.76
_exptl_crystal_size_mid 0.25
_exptl_crystal_size_min 0.25
_refine_diff_density_max 0.359
_refine_diff_density_min -0.558
_refine_ls_abs_structure_details 'Flack H.D. (1983), Acta Cryst. A39, 876-881'
_refine_ls_extinction_method none
_refine_ls_goodness_of_fit_all 1.076
_refine_ls_goodness_of_fit_obs 1.093
_refine_ls_hydrogen_treatment noref
_refine_ls_matrix_type full
_refine_ls_number_parameters 425
_refine_ls_number_reflns 3926
_refine_ls_R_factor_all 0.0308
_refine_ls_R_factor_obs 0.0295
_refine_ls_shift/esd_max 0.001
_refine_ls_shift/esd_mean 0.000
_refine_ls_structure_factor_coef Fsqd
_refine_ls_weighting_details 'w=1/[\s^2^(fo^2^)+(0.0587P)^2^+0.9786P] where P=(Fo^2^+2Fc^2^)/3'
_refine_ls_weighting_scheme calc
_refine_ls_wR_factor_all 0.0879
_refine_ls_wR_factor_obs 0.0869
_reflns_number_observed 3741
_reflns_number_total 3926
_reflns_observed_criterion >2sigma(i)
_cod_data_source_file ic9612360.cif
_cod_data_source_block wagc-w001
_cod_depositor_comments
;
The following automatic conversions were performed:

'_refine_ls_weighting_scheme' value 'calc
w=1/[\s^2^(fo^2^)+(0.0587P)^2^+0.9786P] where P=(Fo^2^+2Fc^2^)/3' was
changed to 'calc'. New tag '_refine_ls_weighting_details' was
created. The value of the new tag was set to
'w=1/[\s^2^(fo^2^)+(0.0587P)^2^+0.9786P] where P=(Fo^2^+2Fc^2^)/3'.

Automatic conversion script
Id: cif_fix_values 3143 2015-03-26 13:38:13Z robertas 
;
_cod_original_formula_sum ' C25 H25 B Fe Mo N6 O2'
_cod_database_code 4323423

loop_
_symmetry_equiv_pos_as_xyz
x,y,z
-x,-y,-z

loop_
_atom_site_aniso_label
_atom_site_aniso_U_11
_atom_site_aniso_U_22
_atom_site_aniso_U_33
_atom_site_aniso_U_23
_atom_site_aniso_U_13
_atom_site_aniso_U_12
Mo1 0.0251(2) 0.0209(2) 0.0277(2) 0.0070(1) 0.0065(1) 0.0065(1)
Fe1 0.0298(2) 0.0219(2) 0.0339(2) 0.0080(2) 0.0061(2) 0.0059(2)
O1 0.0250(12) 0.0457(12) 0.065(2) 0.0210(11) 0.0032(11) 0.0054(9)
O2 0.068(2) 0.063(2) 0.0450(13) 0.0258(12) 0.0260(13) 0.0065(13)
N1 0.0232(11) 0.0254(11) 0.0284(11) 0.0089(9) 0.0074(10) 0.0084(9)
N2 0.0292(12) 0.0236(11) 0.0331(12) 0.0121(9) 0.0075(11) 0.0082(9)
N3 0.0291(12) 0.0215(10) 0.0269(11) 0.0082(9) 0.0078(10) 0.0074(9)
N4 0.0325(12) 0.0246(11) 0.0264(11) 0.0070(9) 0.0063(10) 0.0071(9)
N5 0.0246(11) 0.0229(10) 0.0260(11) 0.0056(8) 0.0058(10) 0.0077(8)
N6 0.0229(11) 0.0240(11) 0.0258(11) 0.0057(9) 0.0059(10) 0.0056(8)
C1 0.035(2) 0.035(2) 0.044(2) 0.0216(13) 0.0100(14) 0.0151(12)
C2 0.031(2) 0.046(2) 0.039(2) 0.0196(14) 0.0051(15) 0.0176(13)
C3 0.0266(14) 0.0345(15) 0.037(2) 0.0116(12) 0.0070(13) 0.0105(12)
C4 0.048(2) 0.0326(15) 0.0281(15) 0.0068(12) 0.0038(15) 0.0102(13)
C5 0.064(2) 0.037(2) 0.0275(15) 0.0137(12) 0.010(2) 0.0164(15)
C6 0.046(2) 0.0295(14) 0.0306(14) 0.0119(11) 0.0114(14) 0.0116(13)
C7 0.0237(14) 0.0338(14) 0.0338(15) 0.0081(11) 0.0098(13) 0.0105(11)
C8 0.034(2) 0.037(2) 0.038(2) 0.0065(13) 0.0138(14) 0.0181(13)
C9 0.034(2) 0.0267(13) 0.0321(14) 0.0058(11) 0.0087(13) 0.0126(11)
C10 0.0269(14) 0.0246(13) 0.0333(14) 0.0105(11) 0.0086(12) 0.0096(11)
C11 0.0303(15) 0.0318(14) 0.045(2) 0.0136(13) 0.0149(14) 0.0116(12)
C12 0.0262(15) 0.037(2) 0.062(2) 0.0200(15) 0.011(2) 0.0071(12)
C13 0.032(2) 0.031(2) 0.047(2) 0.0099(13) -0.0002(15) 0.0046(12)
C14 0.0320(15) 0.0280(14) 0.0329(15) 0.0089(11) 0.0032(13) 0.0079(11)
C15 0.039(2) 0.035(2) 0.051(2) 0.0166(14) 0.003(2) 0.0150(14)
C16 0.057(2) 0.035(2) 0.038(2) 0.0141(14) 0.006(2) 0.0150(14)
C17 0.055(2) 0.035(2) 0.055(2) 0.024(2) 0.015(2) 0.0095(15)
C18 0.057(2) 0.0213(14) 0.052(2) 0.0077(14) 0.004(2) 0.0113(14)
C19 0.056(2) 0.036(2) 0.050(2) 0.0135(14) 0.015(2) 0.0254(15)
C20 0.039(2) 0.0235(13) 0.036(2) 0.0107(11) 0.0093(14) 0.0068(11)
C21 0.032(2) 0.0324(15) 0.040(2) 0.0074(13) 0.0066(14) 0.0045(12)
C22 0.049(2) 0.0237(14) 0.035(2) -0.0013(12) 0.003(2) 0.0059(13)
C23 0.045(2) 0.0204(13) 0.046(2) 0.0028(12) 0.017(2) 0.0123(12)
C24 0.050(2) 0.0241(14) 0.054(2) 0.0132(13) 0.012(2) 0.0148(13)
C25 0.055(2) 0.037(2) 0.075(3) 0.006(2) 0.036(2) 0.019(2)
B1 0.0256(15) 0.0246(14) 0.0255(14) 0.0077(11) 0.0068(13) 0.0100(11)

loop_
_atom_site_label
_atom_site_thermal_displace_type
_atom_site_fract_x
_atom_site_fract_y
_atom_site_fract_z
_atom_site_occupancy
_atom_site_U_iso_or_equiv
Mo1 Uani 0.12425(3) 0.31585(2) 0.20269(2) 1.000 0.0253(1)
Fe1 Uani 0.58632(5) 0.89162(3) 0.29410(3) 1.000 0.0300(1)
O1 Uani -0.2574(3) 0.2556(2) 0.1161(2) 1.000 0.0478(9)
O2 Uani 0.0079(3) 0.2280(2) 0.3873(2) 1.000 0.0588(10)
N1 Uani 0.4883(3) 0.5082(2) 0.3129(2) 1.000 0.0257(6)
N2 Uani 0.3943(3) 0.3943(2) 0.3013(2) 1.000 0.0286(7)
N3 Uani 0.3324(3) 0.5321(2) 0.1347(2) 1.000 0.0262(6)
N4 Uani 0.2082(3) 0.4213(2) 0.0911(2) 1.000 0.0291(7)
N5 Uani 0.2667(3) 0.6040(2) 0.3117(2) 1.000 0.0254(6)
N6 Uani 0.1412(3) 0.5010(2) 0.2956(2) 1.000 0.0255(6)
C1 Uani 0.4914(4) 0.3546(3) 0.3660(3) 1.000 0.0359(12)
C2 Uani 0.6481(4) 0.4406(3) 0.4192(3) 1.000 0.0375(12)
C3 Uani 0.6404(4) 0.5365(3) 0.3837(2) 1.000 0.0332(10)
C4 Uani 0.1448(4) 0.4044(3) -0.0176(3) 1.000 0.0389(10)
C5 Uani 0.2249(5) 0.5011(3) -0.0460(3) 1.000 0.0430(11)
C6 Uani 0.3400(4) 0.5800(3) 0.0521(2) 1.000 0.0352(9)
C7 Uani 0.0265(3) 0.5371(3) 0.3364(2) 1.000 0.0308(8)
C8 Uani 0.0765(4) 0.6625(3) 0.3776(3) 1.000 0.0359(12)
C9 Uani 0.2281(4) 0.7009(2) 0.3601(2) 1.000 0.0315(9)
C10 Uani 0.5609(3) 0.7197(2) 0.3013(2) 1.000 0.0280(8)
C11 Uani 0.6810(4) 0.7547(3) 0.2450(3) 1.000 0.0347(10)
C12 Uani 0.8099(4) 0.8632(3) 0.3182(3) 1.000 0.0422(11)
C13 Uani 0.7751(4) 0.8973(3) 0.4219(3) 1.000 0.0406(12)
C14 Uani 0.6240(4) 0.8097(2) 0.4120(2) 1.000 0.0328(8)
C15 Uani 0.3591(4) 0.8983(3) 0.2190(3) 1.000 0.0425(12)
C16 Uani 0.4685(5) 0.9237(3) 0.1551(3) 1.000 0.0445(12)
C17 Uani 0.6066(5) 1.0267(3) 0.2247(3) 1.000 0.0479(12)
C18 Uani 0.5835(5) 1.0654(3) 0.3324(3) 1.000 0.0469(11)
C19 Uani 0.4305(4) 0.9855(3) 0.3287(3) 1.000 0.0457(12)
C20 Uani -0.1145(4) 0.2788(2) 0.1443(2) 1.000 0.0338(10)
C21 Uani 0.0542(4) 0.2603(3) 0.3191(3) 1.000 0.0378(11)
C22 Uani 0.0125(4) 0.1527(3) 0.0342(3) 1.000 0.0412(11)
C23 Uani 0.1659(4) 0.1537(2) 0.0974(3) 1.000 0.0381(10)
C24 Uani 0.1588(5) 0.1296(3) 0.1970(3) 1.000 0.0428(11)
C25 Uani 0.3202(5) 0.1757(3) 0.0613(4) 1.000 0.0549(14)
B1 Uani 0.4136(4) 0.5933(3) 0.2634(2) 1.000 0.0252(8)
H1 Uiso -0.069(4) 0.477(3) 0.334(3) 1.000 0.029(8)
H2 Uiso 0.023(5) 0.710(3) 0.412(3) 1.000 0.051(10)
H3 Uiso 0.303(4) 0.784(3) 0.380(3) 1.000 0.042(9)
H4 Uiso 0.452(4) 0.277(3) 0.370(3) 1.000 0.043(9)
H5 Uiso 0.738(5) 0.438(3) 0.466(3) 1.000 0.045(10)
H6 Uiso 0.722(4) 0.616(3) 0.404(3) 1.000 0.045(9)
H7 Uiso 0.048(5) 0.332(3) -0.066(3) 1.000 0.044(9)
H8 Uiso 0.203(5) 0.509(3) -0.116(3) 1.000 0.050(10)
H9 Uiso 0.418(4) 0.659(3) 0.068(3) 1.000 0.035(8)
H11 Uiso 0.679(4) 0.714(3) 0.162(3) 1.000 0.030(8)
H12 Uiso 0.900(5) 0.910(4) 0.303(4) 1.000 0.068(12)
H13 Uiso 0.836(4) 0.969(3) 0.484(3) 1.000 0.044(9)
H14 Uiso 0.569(4) 0.813(3) 0.471(3) 1.000 0.032(8)
H15 Uiso 0.260(5) 0.832(4) 0.195(3) 1.000 0.050(10)
H16 Uiso 0.453(4) 0.877(3) 0.085(3) 1.000 0.037(9)
H17 Uiso 0.699(5) 1.061(4) 0.208(3) 1.000 0.050(10)
H18 Uiso 0.654(5) 1.126(4) 0.396(3) 1.000 0.049(10)
H19 Uiso 0.382(4) 0.989(3) 0.392(3) 1.000 0.035(8)
H221 Uiso -0.089(5) 0.095(3) 0.032(3) 1.000 0.048(9)
H222 Uiso -0.003(5) 0.170(3) -0.036(3) 1.000 0.054(10)
H241 Uiso 0.051(5) 0.069(3) 0.194(3) 1.000 0.051(10)
H242 Uiso 0.266(5) 0.130(4) 0.250(3) 1.000 0.061(11)
H251 Uiso 0.326(5) 0.104(4) 0.018(3) 1.000 0.054(10)
H252 Uiso 0.327(6) 0.229(4) 0.020(4) 1.000 0.072(13)
H253 Uiso 0.411(6) 0.208(4) 0.122(4) 1.000 0.067(14)

loop_
_atom_type_symbol
_atom_type_description
_atom_type_scat_dispersion_real
_atom_type_scat_dispersion_imag
_atom_type_scat_source
O O 0.0106 0.0060 'International Tables Vol C Tables 4.2.6.8 and 6.1.1.4'
N N 0.0061 0.0033 'International Tables Vol C Tables 4.2.6.8 and 6.1.1.4'
Mo Mo -1.6832 0.6857 'International Tables Vol C Tables 4.2.6.8 and 6.1.1.4'
Fe Fe 0.3463 0.8444 'International Tables Vol C Tables 4.2.6.8 and 6.1.1.4'
B B 0.0013 0.0007 'International Tables Vol C Tables 4.2.6.8 and 6.1.1.4'
H H 0.0000 0.0000 'International Tables Vol C Tables 4.2.6.8 and 6.1.1.4'
C C 0.0033 0.0016 'International Tables Vol C Tables 4.2.6.8 and 6.1.1.4'

loop_
_geom_angle_atom_site_label_1
_geom_angle_atom_site_label_2
_geom_angle_atom_site_label_3
_geom_angle
_geom_angle_site_symmetry_1
_geom_angle_site_symmetry_3
_geom_angle_publ_flag
C20 Mo1 C21 80.52(12) . . ?
C20 Mo1 N6 87.86(10) . . ?
C21 Mo1 N6 89.81(10) . . ?
C20 Mo1 N2 166.46(10) . . ?
C21 Mo1 N2 94.58(11) . . ?
N6 Mo1 N2 79.46(8) . . ?
C20 Mo1 C23 102.91(12) . . ?
C21 Mo1 C23 102.49(12) . . ?
N6 Mo1 C23 164.74(10) . . ?
N2 Mo1 C23 90.45(10) . . ?
C20 Mo1 N4 98.84(10) . . ?
C21 Mo1 N4 167.30(10) . . ?
N6 Mo1 N4 77.49(8) . . ?
N2 Mo1 N4 83.16(8) . . ?
C23 Mo1 N4 90.05(10) . . ?
C20 Mo1 C22 69.28(12) . . ?
C21 Mo1 C22 107.94(12) . . ?
N6 Mo1 C22 147.52(10) . . ?
N2 Mo1 C22 124.24(11) . . ?
C23 Mo1 C22 35.85(12) . . ?
N4 Mo1 C22 83.41(10) . . ?
C20 Mo1 C24 105.16(12) . . ?
C21 Mo1 C24 68.20(12) . . ?
N6 Mo1 C24 151.55(11) . . ?
N2 Mo1 C24 84.39(11) . . ?
C23 Mo1 C24 35.51(12) . . ?
N4 Mo1 C24 123.76(10) . . ?
C22 Mo1 C24 60.18(12) . . ?
C19 Fe1 C14 107.98(13) . . ?
C19 Fe1 C13 120.00(14) . . ?
C14 Fe1 C13 40.71(12) . . ?
C19 Fe1 C18 40.58(15) . . ?
C14 Fe1 C18 123.19(13) . . ?
C13 Fe1 C18 104.94(14) . . ?
C19 Fe1 C12 154.65(14) . . ?
C14 Fe1 C12 68.04(13) . . ?
C13 Fe1 C12 40.49(14) . . ?
C18 Fe1 C12 119.04(14) . . ?
C19 Fe1 C15 40.55(14) . . ?
C14 Fe1 C15 123.46(13) . . ?
C13 Fe1 C15 156.96(14) . . ?
C18 Fe1 C15 68.08(14) . . ?
C12 Fe1 C15 162.25(15) . . ?
C19 Fe1 C17 68.15(15) . . ?
C14 Fe1 C17 159.19(13) . . ?
C13 Fe1 C17 122.02(14) . . ?
C18 Fe1 C17 40.58(15) . . ?
C12 Fe1 C17 106.20(15) . . ?
C15 Fe1 C17 67.81(15) . . ?
C19 Fe1 C16 68.13(14) . . ?
C14 Fe1 C16 159.28(13) . . ?
C13 Fe1 C16 159.32(14) . . ?
C18 Fe1 C16 68.02(14) . . ?
C12 Fe1 C16 124.43(15) . . ?
C15 Fe1 C16 40.40(14) . . ?
C17 Fe1 C16 40.18(14) . . ?
C19 Fe1 C11 163.32(13) . . ?
C14 Fe1 C11 67.70(12) . . ?
C13 Fe1 C11 68.05(13) . . ?
C18 Fe1 C11 155.48(14) . . ?
C12 Fe1 C11 40.48(13) . . ?
C15 Fe1 C11 127.21(13) . . ?
C17 Fe1 C11 121.77(14) . . ?
C16 Fe1 C11 109.82(13) . . ?
C19 Fe1 C10 125.40(12) . . ?
C14 Fe1 C10 40.94(11) . . ?
C13 Fe1 C10 69.31(12) . . ?
C18 Fe1 C10 160.95(13) . . ?
C12 Fe1 C10 69.08(11) . . ?
C15 Fe1 C10 109.75(12) . . ?
C17 Fe1 C10 157.78(13) . . ?
C16 Fe1 C10 123.49(12) . . ?
C11 Fe1 C10 40.78(11) . . ?
C3 N1 N2 109.3(2) . . ?
C3 N1 B1 127.8(2) . . ?
N2 N1 B1 122.3(2) . . ?
C1 N2 N1 106.1(2) . . ?
C1 N2 Mo1 132.1(2) . . ?
N1 N2 Mo1 121.5(2) . . ?
C6 N3 N4 108.8(2) . . ?
C6 N3 B1 129.3(2) . . ?
N4 N3 B1 120.6(2) . . ?
C4 N4 N3 105.7(2) . . ?
C4 N4 Mo1 131.7(2) . . ?
N3 N4 Mo1 122.0(2) . . ?
C9 N5 N6 109.2(2) . . ?
C9 N5 B1 131.2(2) . . ?
N6 N5 B1 119.2(2) . . ?
C7 N6 N5 106.4(2) . . ?
C7 N6 Mo1 128.2(2) . . ?
N5 N6 Mo1 125.1(2) . . ?
N2 C1 C2 111.1(3) . . ?
N2 C1 H4 120.4(21) . . ?
C2 C1 H4 128.4(21) . . ?
C3 C2 C1 104.3(3) . . ?
C3 C2 H5 125.2(23) . . ?
C1 C2 H5 130.4(23) . . ?
N1 C3 C2 109.1(3) . . ?
N1 C3 H6 120.0(21) . . ?
C2 C3 H6 130.8(22) . . ?
N4 C4 C5 111.4(3) . . ?
N4 C4 H7 120.5(20) . . ?
C5 C4 H7 128.0(21) . . ?
C6 C5 C4 104.6(3) . . ?
C6 C5 H8 128.7(24) . . ?
C4 C5 H8 126.6(24) . . ?
N3 C6 C5 109.4(3) . . ?
N3 C6 H9 120.1(19) . . ?
C5 C6 H9 130.5(19) . . ?
N6 C7 C8 110.4(2) . . ?
N6 C7 H1 118.1(18) . . ?
C8 C7 H1 131.5(18) . . ?
C9 C8 C7 104.8(2) . . ?
C9 C8 H2 127.2(23) . . ?
C7 C8 H2 128.0(23) . . ?
N5 C9 C8 109.2(2) . . ?
N5 C9 H3 122.2(20) . . ?
C8 C9 H3 128.6(20) . . ?
C11 C10 C14 105.1(2) . . ?
C11 C10 B1 128.0(2) . . ?
C14 C10 B1 125.4(2) . . ?
C11 C10 Fe1 69.2(2) . . ?
C14 C10 Fe1 68.52(15) . . ?
B1 C10 Fe1 137.1(2) . . ?
C12 C11 C10 109.5(3) . . ?
C12 C11 Fe1 69.3(2) . . ?
C10 C11 Fe1 70.0(2) . . ?
C12 C11 H11 121.5(17) . . ?
C10 C11 H11 129.0(17) . . ?
Fe1 C11 H11 124.6(17) . . ?
C13 C12 C11 108.1(3) . . ?
C13 C12 Fe1 69.6(2) . . ?
C11 C12 Fe1 70.2(2) . . ?
C13 C12 H12 123.4(26) . . ?
C11 C12 H12 128.4(26) . . ?
Fe1 C12 H12 122.4(26) . . ?
C12 C13 C14 107.5(3) . . ?
C12 C13 Fe1 69.9(2) . . ?
C14 C13 Fe1 69.6(2) . . ?
C12 C13 H13 126.2(21) . . ?
C14 C13 H13 126.0(21) . . ?
Fe1 C13 H13 122.1(22) . . ?
C13 C14 C10 109.8(3) . . ?
C13 C14 Fe1 69.7(2) . . ?
C10 C14 Fe1 70.5(2) . . ?
C13 C14 H14 124.9(19) . . ?
C10 C14 H14 125.3(19) . . ?
Fe1 C14 H14 124.1(19) . . ?
C19 C15 C16 108.0(3) . . ?
C19 C15 Fe1 69.3(2) . . ?
C16 C15 Fe1 70.0(2) . . ?
C19 C15 H15 125.4(23) . . ?
C16 C15 H15 126.4(23) . . ?
Fe1 C15 H15 122.8(23) . . ?
C17 C16 C15 108.0(3) . . ?
C17 C16 Fe1 69.8(2) . . ?
C15 C16 Fe1 69.6(2) . . ?
C17 C16 H16 128.0(22) . . ?
C15 C16 H16 123.8(22) . . ?
Fe1 C16 H16 122.3(22) . . ?
C16 C17 C18 108.1(3) . . ?
C16 C17 Fe1 70.0(2) . . ?
C18 C17 Fe1 69.4(2) . . ?
C16 C17 H17 127.4(24) . . ?
C18 C17 H17 124.3(25) . . ?
Fe1 C17 H17 122.8(24) . . ?
C19 C18 C17 107.8(3) . . ?
C19 C18 Fe1 69.5(2) . . ?
C17 C18 Fe1 70.0(2) . . ?
C19 C18 H18 123.6(23) . . ?
C17 C18 H18 128.5(23) . . ?
Fe1 C18 H18 122.7(24) . . ?
C18 C19 C15 108.0(3) . . ?
C18 C19 Fe1 69.9(2) . . ?
C15 C19 Fe1 70.2(2) . . ?
C18 C19 H19 126.1(19) . . ?
C15 C19 H19 125.9(19) . . ?
Fe1 C19 H19 125.0(19) . . ?
O1 C20 Mo1 175.5(3) . . ?
O2 C21 Mo1 177.8(3) . . ?
C23 C22 Mo1 68.7(2) . . ?
C23 C22 H221 119.0(22) . . ?
Mo1 C22 H221 112.4(21) . . ?
C23 C22 H222 123.2(24) . . ?
Mo1 C22 H222 118.4(23) . . ?
H221 C22 H222 109.4(33) . . ?
C24 C23 C22 112.9(3) . . ?
C24 C23 C25 123.3(4) . . ?
C22 C23 C25 123.8(3) . . ?
C24 C23 Mo1 76.1(2) . . ?
C22 C23 Mo1 75.4(2) . . ?
C25 C23 Mo1 117.3(2) . . ?
C23 C24 Mo1 68.4(2) . . ?
C23 C24 H241 116.9(21) . . ?
Mo1 C24 H241 110.4(21) . . ?
C23 C24 H242 118.8(22) . . ?
Mo1 C24 H242 118.1(22) . . ?
H241 C24 H242 115.5(30) . . ?
C23 C25 H251 111.3(23) . . ?
C23 C25 H252 113.2(27) . . ?
H251 C25 H252 107.5(36) . . ?
C23 C25 H253 110.1(28) . . ?
H251 C25 H253 107.0(37) . . ?
H252 C25 H253 107.5(39) . . ?
N3 B1 N1 110.0(2) . . ?
N3 B1 N5 105.0(2) . . ?
N1 B1 N5 106.9(2) . . ?
N3 B1 C10 114.9(2) . . ?
N1 B1 C10 106.7(2) . . ?
N5 B1 C10 113.3(2) . . ?

loop_
_geom_bond_atom_site_label_1
_geom_bond_atom_site_label_2
_geom_bond_distance
_geom_bond_site_symmetry_2
_geom_bond_publ_flag
Mo1 C20 1.950(3) . ?
Mo1 C21 1.952(3) . ?
Mo1 N6 2.204(2) . ?
Mo1 N2 2.242(2) . ?
Mo1 C23 2.246(3) . ?
Mo1 N4 2.280(2) . ?
Mo1 C22 2.333(3) . ?
Mo1 C24 2.345(3) . ?
Fe1 C19 2.041(3) . ?
Fe1 C14 2.045(3) . ?
Fe1 C13 2.045(3) . ?
Fe1 C18 2.046(3) . ?
Fe1 C12 2.049(3) . ?
Fe1 C15 2.052(3) . ?
Fe1 C17 2.055(3) . ?
Fe1 C16 2.058(3) . ?
Fe1 C11 2.060(3) . ?
Fe1 C10 2.072(3) . ?
O1 C20 1.160(4) . ?
O2 C21 1.161(4) . ?
N1 C3 1.344(4) . ?
N1 N2 1.365(3) . ?
N1 B1 1.558(3) . ?
N2 C1 1.334(4) . ?
N3 C6 1.349(4) . ?
N3 N4 1.375(3) . ?
N3 B1 1.548(4) . ?
N4 C4 1.336(4) . ?
N5 C9 1.342(3) . ?
N5 N6 1.366(3) . ?
N5 B1 1.565(3) . ?
N6 C7 1.346(3) . ?
C1 C2 1.386(4) . ?
C1 H4 0.93(4) . ?
C2 C3 1.372(4) . ?
C2 H5 0.90(4) . ?
C3 H6 0.97(4) . ?
C4 C5 1.383(4) . ?
C4 H7 0.99(4) . ?
C5 C6 1.362(4) . ?
C5 H8 0.92(4) . ?
C6 H9 0.96(3) . ?
C7 C8 1.387(4) . ?
C7 H1 0.94(3) . ?
C8 C9 1.376(4) . ?
C8 H2 0.91(4) . ?
C9 H3 0.98(4) . ?
C10 C11 1.440(4) . ?
C10 C14 1.440(4) . ?
C10 B1 1.602(4) . ?
C11 C12 1.421(4) . ?
C11 H11 1.06(3) . ?
C12 C13 1.417(5) . ?
C12 H12 0.94(4) . ?
C13 C14 1.423(4) . ?
C13 H13 0.94(4) . ?
C14 H14 0.98(3) . ?
C15 C19 1.418(5) . ?
C15 C16 1.419(5) . ?
C15 H15 0.94(4) . ?
C16 C17 1.413(5) . ?
C16 H16 0.89(3) . ?
C17 C18 1.422(5) . ?
C17 H17 0.91(4) . ?
C18 C19 1.418(5) . ?
C18 H18 0.91(4) . ?
C19 H19 1.00(3) . ?
C22 C23 1.412(5) . ?
C22 H221 0.97(4) . ?
C22 H222 0.97(4) . ?
C23 C24 1.403(5) . ?
C23 C25 1.503(5) . ?
C24 H241 1.02(4) . ?
C24 H242 1.03(4) . ?
C25 H251 0.93(4) . ?
C25 H252 0.94(5) . ?
C25 H253 0.90(5) . ?
